data_4038056
loop_
_publ_author_name
'Hoenig, Samuel M.'
'Yan, Youmian'
'Dougherty, Emily A.'
'Hudson, Reuben'
'Petovic, Sava'
'Lee, Christopher K.'
'Hu, Yusheng'
'Gomez, Lucas S.'
'Katz, Jeffrey L.'

_publ_section_title
;
 Convergent Strategy for the Synthesis of Oxa-, Thia-, and
 Selena[5]helicenes by Acetylene-Activated S<sub>N</sub>Ar Reactions.
;
_journal_issue 6
_journal_name_full 'The Journal of organic chemistry'
_journal_page_first 4553
_journal_page_last 4559
_journal_paper_doi 10.1021/acs.joc.0c00052
_journal_volume 85
_journal_year 2020
_chemical_formula_moiety 'C26 H15 F O'
_chemical_formula_sum 'C26 H15 F O'
_chemical_formula_weight 362.38
_chemical_name_common 'oxa[5]helicene 1a'
_chemical_name_systematic 5-fluoro-2-phenylbenzo[5,6]phenanthro[4,3-b]furan
_space_group_crystal_system orthorhombic
_space_group_IT_number 33
_space_group_name_Hall 'P 2c -2n'
_space_group_name_H-M_alt 'P n a 21'
_atom_sites_solution_hydrogens geom
_audit_creation_method SHELXL-2014/7
_cell_angle_alpha 90
_cell_angle_beta 90
_cell_angle_gamma 90
_cell_formula_units_Z 4
_cell_length_a 7.789(4)
_cell_length_b 10.907(6)
_cell_length_c 20.566(13)
_cell_measurement_reflns_used 5329
_cell_measurement_temperature 173
_cell_measurement_theta_max 31.762
_cell_measurement_theta_min 3.214
_cell_volume 1747.2(17)
_computing_cell_refinement 'SAINT+ Ver. 2016.5-0 (Bruker-AXS, 2016)'
_computing_data_collection 'APEX3 Ver. 2016.5-0 (Bruker-AXS, 2016)'
_computing_data_reduction 'SAINT+ Ver. 2016.5-0 (Bruker-AXS, 2016)'
_computing_molecular_graphics 'OLEX2 (Dolomanov et al., 2009)'
_computing_publication_material 'OLEX2 (Dolomanov et al., 2009)'
_computing_structure_refinement 'SHELXL-2014/7 (Sheldrick, 2014)'
_computing_structure_solution 'XT (Sheldrick, 2015a)'
_diffrn_ambient_temperature 173
_diffrn_detector_area_resol_mean 7.9
_diffrn_measured_fraction_theta_full 0.998
_diffrn_measured_fraction_theta_max 0.940
_diffrn_measurement_device_type 'Bruker Photon 50'
_diffrn_measurement_method '\w and \f scans'
_diffrn_radiation_type MoK\a
_diffrn_radiation_wavelength 0.71073
_diffrn_reflns_av_R_equivalents 0.0446
_diffrn_reflns_av_unetI/netI 0.0248
_diffrn_reflns_Laue_measured_fraction_full 0.998
_diffrn_reflns_Laue_measured_fraction_max 0.940
_diffrn_reflns_limit_h_max 10
_diffrn_reflns_limit_h_min -11
_diffrn_reflns_limit_k_max 15
_diffrn_reflns_limit_k_min -15
_diffrn_reflns_limit_l_max 30
_diffrn_reflns_limit_l_min -27
_diffrn_reflns_number 28354
_diffrn_reflns_point_group_measured_fraction_full 0.998
_diffrn_reflns_point_group_measured_fraction_max 0.896
_diffrn_reflns_theta_full 25.242
_diffrn_reflns_theta_max 31.762
_diffrn_reflns_theta_min 3.214
_diffrn_source 'sealed X-ray tube'
_exptl_absorpt_correction_type none
_exptl_crystal_colour colorless
_exptl_crystal_density_diffrn 1.378
_exptl_crystal_density_method 'not measured'
_exptl_crystal_description 'needle fragment'
_exptl_crystal_F_000 752
_exptl_crystal_size_max 0.330
_exptl_crystal_size_mid 0.280
_exptl_crystal_size_min 0.270
_refine_diff_density_max 0.239
_refine_diff_density_min -0.179
_refine_diff_density_rms 0.038
_refine_ls_abs_structure_details
;
 Flack x determined using 2119 quotients [(I+)-(I-)]/[(I+)+(I-)]
 (Parsons, Flack and Wagner, Acta Cryst. B69 (2013) 249-259).
;
_refine_ls_abs_structure_Flack 0.04(18)
_refine_ls_extinction_method none
_refine_ls_goodness_of_fit_ref 0.950
_refine_ls_hydrogen_treatment constr
_refine_ls_matrix_type full
_refine_ls_number_parameters 253
_refine_ls_number_reflns 5329
_refine_ls_number_restraints 1
_refine_ls_restrained_S_all 0.950
_refine_ls_R_factor_all 0.0416
_refine_ls_R_factor_gt 0.0372
_refine_ls_shift/su_max 0.000
_refine_ls_shift/su_mean 0.000
_refine_ls_structure_factor_coef Fsqd
_refine_ls_weighting_details 'w=1/[\s^2^(Fo^2^)+(0.1000P)^2^] where P=(Fo^2^+2Fc^2^)/3'
_refine_ls_weighting_scheme calc
_refine_ls_wR_factor_gt 0.1107
_refine_ls_wR_factor_ref 0.1164
_reflns_Friedel_coverage 0.861
_reflns_Friedel_fraction_full 0.999
_reflns_Friedel_fraction_max 0.850
_reflns_number_gt 4903
_reflns_number_total 5329
_reflns_threshold_expression 'I > 2\s(I)'
_cod_data_source_file jo0c00052_si_002.cif
_cod_data_source_block JLKIII999_singleOhelix5_Ph_0m_a
_cod_depositor_comments 'Adding full bibliography for 4038056--4038057.cif.'
_cod_original_cell_volume 1747.3(18)
_cod_database_code 4038056
_shelx_shelxl_version_number 2014/7
_shelx_space_group_comment
;
The symmetry employed for this shelxl refinement is uniquely defined
by the following loop, which should always be used as a source of
symmetry information in preference to the above space-group names.
They are only intended as comments.
;
_shelx_estimated_absorpt_t_max 0.976
_shelx_estimated_absorpt_t_min 0.971

loop_
_space_group_symop_operation_xyz
'x, y, z'
'-x, -y, z+1/2'
'-x+1/2, y+1/2, z+1/2'
'x+1/2, -y+1/2, z'

loop_
_atom_site_label
_atom_site_type_symbol
_atom_site_fract_x
_atom_site_fract_y
_atom_site_fract_z
_atom_site_U_iso_or_equiv
_atom_site_adp_type
_atom_site_occupancy
_atom_site_site_symmetry_order
_atom_site_calc_flag
_atom_site_refinement_flags_posn
_atom_site_refinement_flags_adp
_atom_site_refinement_flags_occupancy
_atom_site_disorder_assembly
_atom_site_disorder_group
O1 O 0.50459(15) 0.27810(10) 0.51463(5) 0.0269(2) Uani 1 1 d . . . . .
F1 F 0.7495(2) 0.23925(15) 0.26839(6) 0.0537(4) Uani 1 1 d . . . . .
C1 C 0.3804(3) 0.0927(2) 0.73124(11) 0.0489(5) Uani 1 1 d . . . . .
H1 H 0.3514 0.0793 0.7745 0.059 Uiso 1 1 calc R U . . .
C2 C 0.4804(3) 0.0078(2) 0.69835(13) 0.0499(6) Uani 1 1 d . . . . .
H3 H 0.5172 -0.0628 0.7195 0.060 Uiso 1 1 calc R U . . .
C3 C 0.5259(3) 0.02765(18) 0.63394(11) 0.0406(4) Uani 1 1 d . . . . .
H15 H 0.5926 -0.0298 0.6121 0.049 Uiso 1 1 calc R U . . .
C4 C 0.4715(2) 0.13408(15) 0.60178(9) 0.0301(3) Uani 1 1 d . . . . .
C5 C 0.5219(2) 0.15788(14) 0.53451(8) 0.0290(3) Uani 1 1 d . . . . .
C6 C 0.57040(19) 0.28543(14) 0.45304(8) 0.0263(3) Uani 1 1 d . . . . .
C7 C 0.57965(19) 0.39306(15) 0.41434(7) 0.0260(3) Uani 1 1 d . . . . .
C8 C 0.52548(18) 0.51624(14) 0.43182(7) 0.0252(3) Uani 1 1 d . . . . .
C9 C 0.50367(18) 0.56189(14) 0.49784(7) 0.0240(3) Uani 1 1 d . . . . .
C10 C 0.4158(2) 0.67513(15) 0.50793(9) 0.0304(3) Uani 1 1 d . . . . .
C11 C 0.3896(3) 0.71956(16) 0.57161(10) 0.0381(4) Uani 1 1 d . . . . .
H9 H 0.3259 0.7907 0.5778 0.046 Uiso 1 1 calc R U . . .
C12 C 0.4562(3) 0.65998(18) 0.62444(9) 0.0387(4) Uani 1 1 d . . . . .
H2 H 0.4354 0.6890 0.6662 0.046 Uiso 1 1 calc R U . . .
C13 C 0.5912(2) 0.08802(15) 0.48608(10) 0.0340(3) Uani 1 1 d . . . . .
H4 H 0.6139 0.0044 0.4875 0.041 Uiso 1 1 calc R U . . .
C14 C 0.6218(2) 0.16881(16) 0.43278(8) 0.0319(3) Uani 1 1 d . . . . .
C15 C 0.6870(3) 0.15138(18) 0.36937(9) 0.0391(4) Uani 1 1 d . . . . .
H12 H 0.7251 0.0752 0.3550 0.047 Uiso 1 1 calc R U . . .
C16 C 0.6909(2) 0.2515(2) 0.33076(9) 0.0394(4) Uani 1 1 d . . . . .
C17 C 0.6348(2) 0.37046(18) 0.34910(7) 0.0320(3) Uani 1 1 d . . . . .
C18 C 0.6187(3) 0.4634(2) 0.30089(9) 0.0396(4) Uani 1 1 d . . . . .
H5 H 0.6617 0.4503 0.2593 0.048 Uiso 1 1 calc R U . . .
C19 C 0.5410(3) 0.5707(2) 0.31544(9) 0.0386(4) Uani 1 1 d . . . . .
H6 H 0.5193 0.6271 0.2825 0.046 Uiso 1 1 calc R U . . .
C20 C 0.4918(2) 0.59905(16) 0.38059(8) 0.0306(3) Uani 1 1 d . . . . .
C21 C 0.3649(2) 0.74806(17) 0.45325(10) 0.0384(4) Uani 1 1 d . . . . .
H7 H 0.3015 0.8193 0.4597 0.046 Uiso 1 1 calc R U . . .
C22 C 0.4087(2) 0.71383(17) 0.39250(10) 0.0380(4) Uani 1 1 d . . . . .
H8 H 0.3844 0.7656 0.3578 0.046 Uiso 1 1 calc R U . . .
C23 C 0.5567(3) 0.55420(16) 0.61479(8) 0.0328(3) Uani 1 1 d . . . . .
H10 H 0.6073 0.5155 0.6502 0.039 Uiso 1 1 calc R U . . .
C24 C 0.5805(2) 0.50761(14) 0.55315(7) 0.0259(3) Uani 1 1 d . . . . .
H11 H 0.6490 0.4385 0.5477 0.031 Uiso 1 1 calc R U . . .
C25 C 0.3704(2) 0.21912(16) 0.63531(9) 0.0321(3) Uani 1 1 d . . . . .
H14 H 0.3344 0.2903 0.6144 0.039 Uiso 1 1 calc R U . . .
C26 C 0.3232(3) 0.1982(2) 0.69974(9) 0.0406(4) Uani 1 1 d . . . . .
H13 H 0.2540 0.2542 0.7215 0.049 Uiso 1 1 calc R U . . .

loop_
_atom_site_aniso_label
_atom_site_aniso_U_11
_atom_site_aniso_U_22
_atom_site_aniso_U_33
_atom_site_aniso_U_23
_atom_site_aniso_U_13
_atom_site_aniso_U_12
O1 0.0292(5) 0.0183(5) 0.0331(5) -0.0001(4) -0.0022(4) 0.0019(4)
F1 0.0577(8) 0.0702(10) 0.0332(6) -0.0176(5) -0.0003(5) 0.0159(7)
C1 0.0477(11) 0.0495(12) 0.0495(10) 0.0167(9) -0.0055(9) -0.0132(9)
C2 0.0437(10) 0.0394(11) 0.0666(13) 0.0256(10) -0.0132(10) -0.0081(8)
C3 0.0330(8) 0.0254(8) 0.0634(12) 0.0112(8) -0.0094(8) -0.0022(6)
C4 0.0239(6) 0.0225(7) 0.0438(8) 0.0040(6) -0.0083(6) -0.0036(5)
C5 0.0257(6) 0.0176(6) 0.0436(8) -0.0001(5) -0.0078(5) 0.0006(5)
C6 0.0241(6) 0.0234(7) 0.0313(6) -0.0052(5) -0.0054(5) 0.0028(5)
C7 0.0229(6) 0.0278(7) 0.0272(6) -0.0024(5) -0.0040(5) 0.0022(5)
C8 0.0219(6) 0.0246(7) 0.0290(6) 0.0019(5) -0.0028(5) 0.0005(5)
C9 0.0215(6) 0.0190(6) 0.0315(7) 0.0002(5) 0.0002(5) 0.0010(5)
C10 0.0253(6) 0.0218(7) 0.0441(8) 0.0024(6) 0.0027(6) 0.0040(5)
C11 0.0380(9) 0.0248(8) 0.0513(10) -0.0034(7) 0.0131(7) 0.0045(6)
C12 0.0463(10) 0.0309(8) 0.0388(8) -0.0057(6) 0.0128(7) -0.0026(7)
C13 0.0327(8) 0.0209(7) 0.0485(9) -0.0052(6) -0.0086(7) 0.0045(6)
C14 0.0280(7) 0.0270(7) 0.0408(8) -0.0107(6) -0.0083(6) 0.0075(5)
C15 0.0358(9) 0.0404(9) 0.0411(8) -0.0166(7) -0.0087(7) 0.0106(7)
C16 0.0340(8) 0.0528(11) 0.0313(7) -0.0142(7) -0.0044(7) 0.0085(8)
C17 0.0268(7) 0.0410(9) 0.0283(7) -0.0058(6) -0.0028(5) 0.0025(6)
C18 0.0378(9) 0.0534(12) 0.0276(7) -0.0005(7) -0.0011(6) -0.0026(8)
C19 0.0392(9) 0.0463(11) 0.0302(7) 0.0082(7) -0.0043(7) -0.0049(8)
C20 0.0298(7) 0.0292(8) 0.0327(7) 0.0056(6) -0.0063(5) -0.0022(6)
C21 0.0340(8) 0.0271(7) 0.0540(10) 0.0081(7) -0.0023(8) 0.0086(6)
C22 0.0374(8) 0.0308(8) 0.0459(9) 0.0131(7) -0.0073(7) 0.0038(6)
C23 0.0414(9) 0.0264(8) 0.0308(7) 0.0007(6) 0.0009(6) -0.0034(6)
C24 0.0275(6) 0.0194(6) 0.0309(7) -0.0012(5) -0.0025(5) -0.0002(5)
C25 0.0293(7) 0.0261(7) 0.0409(8) 0.0039(6) -0.0045(6) -0.0031(5)
C26 0.0392(9) 0.0400(10) 0.0427(9) 0.0035(8) -0.0006(7) -0.0075(7)

loop_
_atom_type_symbol
_atom_type_description
_atom_type_scat_dispersion_real
_atom_type_scat_dispersion_imag
_atom_type_scat_source
C C 0.0033 0.0016 'International Tables Vol C Tables 4.2.6.8 and 6.1.1.4'
H H 0.0000 0.0000 'International Tables Vol C Tables 4.2.6.8 and 6.1.1.4'
F F 0.0171 0.0103 'International Tables Vol C Tables 4.2.6.8 and 6.1.1.4'
O O 0.0106 0.0060 'International Tables Vol C Tables 4.2.6.8 and 6.1.1.4'

loop_
_geom_angle_atom_site_label_1
_geom_angle_atom_site_label_2
_geom_angle_atom_site_label_3
_geom_angle
_geom_angle_site_symmetry_1
_geom_angle_site_symmetry_3
_geom_angle_publ_flag
C6 O1 C5 107.05(13) . . ?
C2 C1 H1 119.8 . . ?
C2 C1 C26 120.3(2) . . ?
C26 C1 H1 119.8 . . ?
C1 C2 H3 119.8 . . ?
C1 C2 C3 120.31(19) . . ?
C3 C2 H3 119.8 . . ?
C2 C3 H15 119.9 . . ?
C2 C3 C4 120.1(2) . . ?
C4 C3 H15 119.9 . . ?
C3 C4 C5 120.84(17) . . ?
C25 C4 C3 119.14(18) . . ?
C25 C4 C5 120.01(15) . . ?
O1 C5 C4 115.03(14) . . ?
C13 C5 O1 110.65(16) . . ?
C13 C5 C4 134.24(16) . . ?
O1 C6 C7 125.87(14) . . ?
O1 C6 C14 109.27(15) . . ?
C14 C6 C7 124.81(16) . . ?
C6 C7 C8 127.65(14) . . ?
C6 C7 C17 113.49(15) . . ?
C17 C7 C8 118.59(15) . . ?
C7 C8 C9 125.49(13) . . ?
C20 C8 C7 117.43(15) . . ?
C20 C8 C9 117.08(15) . . ?
C10 C9 C8 119.16(14) . . ?
C24 C9 C8 123.85(14) . . ?
C24 C9 C10 116.63(14) . . ?
C9 C10 C21 119.93(16) . . ?
C11 C10 C9 120.08(15) . . ?
C11 C10 C21 119.84(16) . . ?
C10 C11 H9 119.4 . . ?
C12 C11 C10 121.28(17) . . ?
C12 C11 H9 119.4 . . ?
C11 C12 H2 120.4 . . ?
C11 C12 C23 119.21(17) . . ?
C23 C12 H2 120.4 . . ?
C5 C13 H4 126.8 . . ?
C5 C13 C14 106.37(15) . . ?
C14 C13 H4 126.8 . . ?
C6 C14 C13 106.59(15) . . ?
C6 C14 C15 120.07(17) . . ?
C15 C14 C13 133.34(16) . . ?
C14 C15 H12 121.9 . . ?
C16 C15 C14 116.23(16) . . ?
C16 C15 H12 121.9 . . ?
F1 C16 C17 116.16(18) . . ?
C15 C16 F1 118.67(18) . . ?
C15 C16 C17 125.16(17) . . ?
C16 C17 C7 119.93(17) . . ?
C16 C17 C18 119.54(16) . . ?
C18 C17 C7 120.26(17) . . ?
C17 C18 H5 119.9 . . ?
C19 C18 C17 120.15(17) . . ?
C19 C18 H5 119.9 . . ?
C18 C19 H6 119.5 . . ?
C18 C19 C20 121.03(17) . . ?
C20 C19 H6 119.5 . . ?
C8 C20 C19 120.80(17) . . ?
C8 C20 C22 121.06(16) . . ?
C19 C20 C22 118.14(16) . . ?
C10 C21 H7 119.9 . . ?
C22 C21 C10 120.23(16) . . ?
C22 C21 H7 119.9 . . ?
C20 C22 H8 119.5 . . ?
C21 C22 C20 121.05(16) . . ?
C21 C22 H8 119.5 . . ?
C12 C23 H10 119.8 . . ?
C24 C23 C12 120.43(16) . . ?
C24 C23 H10 119.8 . . ?
C9 C24 H11 119.1 . . ?
C23 C24 C9 121.88(15) . . ?
C23 C24 H11 119.1 . . ?
C4 C25 H14 119.7 . . ?
C26 C25 C4 120.58(17) . . ?
C26 C25 H14 119.7 . . ?
C1 C26 C25 119.5(2) . . ?
C1 C26 H13 120.2 . . ?
C25 C26 H13 120.2 . . ?

loop_
_geom_bond_atom_site_label_1
_geom_bond_atom_site_label_2
_geom_bond_distance
_geom_bond_site_symmetry_2
_geom_bond_publ_flag
O1 C5 1.380(2) . ?
O1 C6 1.369(2) . ?
F1 C16 1.368(2) . ?
C1 H1 0.9300 . ?
C1 C2 1.387(4) . ?
C1 C26 1.393(3) . ?
C2 H3 0.9300 . ?
C2 C3 1.388(4) . ?
C3 H15 0.9300 . ?
C3 C4 1.402(2) . ?
C4 C5 1.461(3) . ?
C4 C25 1.399(3) . ?
C5 C13 1.365(2) . ?
C6 C7 1.420(2) . ?
C6 C14 1.397(2) . ?
C7 C8 1.454(2) . ?
C7 C17 1.430(2) . ?
C8 C9 1.456(2) . ?
C8 C20 1.412(2) . ?
C9 C10 1.427(2) . ?
C9 C24 1.415(2) . ?
C10 C11 1.411(3) . ?
C10 C21 1.433(2) . ?
C11 H9 0.9300 . ?
C11 C12 1.368(3) . ?
C12 H2 0.9300 . ?
C12 C23 1.408(3) . ?
C13 H4 0.9300 . ?
C13 C14 1.427(3) . ?
C14 C15 1.412(3) . ?
C15 H12 0.9300 . ?
C15 C16 1.351(3) . ?
C16 C17 1.420(3) . ?
C17 C18 1.424(3) . ?
C18 H5 0.9300 . ?
C18 C19 1.351(3) . ?
C19 H6 0.9300 . ?
C19 C20 1.427(3) . ?
C20 C22 1.431(3) . ?
C21 H7 0.9300 . ?
C21 C22 1.348(3) . ?
C22 H8 0.9300 . ?
C23 H10 0.9300 . ?
C23 C24 1.378(2) . ?
C24 H11 0.9300 . ?
C25 H14 0.9300 . ?
C25 C26 1.394(3) . ?
C26 H13 0.9300 . ?

loop_
_geom_torsion_atom_site_label_1
_geom_torsion_atom_site_label_2
_geom_torsion_atom_site_label_3
_geom_torsion_atom_site_label_4
_geom_torsion
_geom_torsion_site_symmetry_1
_geom_torsion_site_symmetry_2
_geom_torsion_site_symmetry_3
_geom_torsion_site_symmetry_4
_geom_torsion_publ_flag
O1 C5 C13 C14 0.84(19) . . . . ?
O1 C6 C7 C8 1.2(2) . . . . ?
O1 C6 C7 C17 -172.61(14) . . . . ?
O1 C6 C14 C13 -2.31(17) . . . . ?
O1 C6 C14 C15 177.08(15) . . . . ?
F1 C16 C17 C7 -176.87(15) . . . . ?
F1 C16 C17 C18 9.0(3) . . . . ?
C1 C2 C3 C4 0.3(3) . . . . ?
C2 C1 C26 C25 -1.4(3) . . . . ?
C2 C3 C4 C5 178.42(18) . . . . ?
C2 C3 C4 C25 -0.4(3) . . . . ?
C3 C4 C5 O1 -161.86(15) . . . . ?
C3 C4 C5 C13 14.6(3) . . . . ?
C3 C4 C25 C26 -0.4(2) . . . . ?
C4 C5 C13 C14 -175.75(17) . . . . ?
C4 C25 C26 C1 1.3(3) . . . . ?
C5 O1 C6 C7 -179.45(14) . . . . ?
C5 O1 C6 C14 2.82(16) . . . . ?
C5 C4 C25 C26 -179.24(15) . . . . ?
C5 C13 C14 C6 0.89(18) . . . . ?
C5 C13 C14 C15 -178.38(18) . . . . ?
C6 O1 C5 C4 175.03(13) . . . . ?
C6 O1 C5 C13 -2.27(17) . . . . ?
C6 C7 C8 C9 21.3(2) . . . . ?
C6 C7 C8 C20 -158.98(15) . . . . ?
C6 C7 C17 C16 -6.5(2) . . . . ?
C6 C7 C17 C18 167.60(16) . . . . ?
C6 C14 C15 C16 -1.8(3) . . . . ?
C7 C6 C14 C13 179.92(14) . . . . ?
C7 C6 C14 C15 -0.7(2) . . . . ?
C7 C8 C9 C10 -166.80(14) . . . . ?
C7 C8 C9 C24 20.3(2) . . . . ?
C7 C8 C20 C19 -11.9(2) . . . . ?
C7 C8 C20 C22 168.48(16) . . . . ?
C7 C17 C18 C19 -4.3(3) . . . . ?
C8 C7 C17 C16 179.09(15) . . . . ?
C8 C7 C17 C18 -6.9(2) . . . . ?
C8 C9 C10 C11 178.48(15) . . . . ?
C8 C9 C10 C21 -6.0(2) . . . . ?
C8 C9 C24 C23 179.80(16) . . . . ?
C8 C20 C22 C21 2.1(3) . . . . ?
C9 C8 C20 C19 167.78(15) . . . . ?
C9 C8 C20 C22 -11.8(2) . . . . ?
C9 C10 C11 C12 4.1(3) . . . . ?
C9 C10 C21 C22 -4.0(3) . . . . ?
C10 C9 C24 C23 6.7(2) . . . . ?
C10 C11 C12 C23 1.8(3) . . . . ?
C10 C21 C22 C20 6.0(3) . . . . ?
C11 C10 C21 C22 171.58(18) . . . . ?
C11 C12 C23 C24 -3.3(3) . . . . ?
C12 C23 C24 C9 -1.2(3) . . . . ?
C13 C14 C15 C16 177.38(18) . . . . ?
C14 C6 C7 C8 178.64(15) . . . . ?
C14 C6 C7 C17 4.8(2) . . . . ?
C14 C15 C16 F1 -178.64(16) . . . . ?
C14 C15 C16 C17 -0.1(3) . . . . ?
C15 C16 C17 C7 4.6(3) . . . . ?
C15 C16 C17 C18 -169.50(19) . . . . ?
C16 C17 C18 C19 169.81(19) . . . . ?
C17 C7 C8 C9 -165.09(14) . . . . ?
C17 C7 C8 C20 14.6(2) . . . . ?
C17 C18 C19 C20 7.3(3) . . . . ?
C18 C19 C20 C8 1.0(3) . . . . ?
C18 C19 C20 C22 -179.42(19) . . . . ?
C19 C20 C22 C21 -177.45(18) . . . . ?
C20 C8 C9 C10 13.5(2) . . . . ?
C20 C8 C9 C24 -159.39(15) . . . . ?
C21 C10 C11 C12 -171.47(19) . . . . ?
C24 C9 C10 C11 -8.1(2) . . . . ?
C24 C9 C10 C21 167.42(15) . . . . ?
C25 C4 C5 O1 16.9(2) . . . . ?
C25 C4 C5 C13 -166.60(18) . . . . ?
C26 C1 C2 C3 0.6(3) . . . . ?
